data_4078110
loop_
_publ_author_name
'Miyake, Yoshihiro'
'Moriyama, Taichi'
'Tanabe, Yoshiaki'
'Endo, Satoshi'
'Nishibayashi, Yoshiaki'

_publ_section_title
;
 Synthesis and Reactivity of Hybrid Phosphido- and Hydrosulfido-Bridged
 Diruthenium Complexes: Transformations into Diruthenium and
 Tetraruthenium Complexes Bridged by Phosphido and Sulfido Ligands
;
_journal_issue 8
_journal_name_full Organometallics
_journal_page_first 3292
_journal_paper_doi 10.1021/om3001247
_journal_volume 31
_journal_year 2012
_chemical_formula_moiety 'C22 H36 F6 P2 Ru2 S'
_chemical_formula_sum 'C22 H36 F6 P2 Ru2 S'
_chemical_formula_weight 710.66
_space_group_IT_number 2
_symmetry_cell_setting triclinic
_symmetry_Int_Tables_number 2
_symmetry_space_group_name_Hall '-P 1'
_symmetry_space_group_name_H-M 'P -1'
_atom_sites_solution_hydrogens geom
_atom_sites_solution_primary direct
_atom_sites_solution_secondary difmap
_cell_angle_alpha 80.105(5)
_cell_angle_beta 87.814(6)
_cell_angle_gamma 89.707(7)
_cell_formula_units_Z 2
_cell_length_a 8.629(2)
_cell_length_b 10.694(3)
_cell_length_c 14.922(3)
_cell_measurement_reflns_used 4495
_cell_measurement_temperature 173
_cell_measurement_theta_max 27.48
_cell_measurement_theta_min 3.05
_cell_volume 1355.5(6)
_computing_cell_refinement 'RAPID AUTO'
_computing_data_collection 'RAPID AUTO (Rigaku)'
_computing_data_reduction 'RAPID AUTO'
_computing_molecular_graphics 'CrystalStructure 4.0'
_computing_publication_material 'CrystalStructure 4.0 (Rigaku, 2010)'
_computing_structure_refinement 'CRYSTALS (Carruthers, et al., 1999)'
_computing_structure_solution 'DIRDIF99-PATTY (Gould, et al., 1999)'
_diffrn_ambient_temperature 173
_diffrn_detector_area_resol_mean 10.000
_diffrn_measured_fraction_theta_full 0.961
_diffrn_measured_fraction_theta_max 0.961
_diffrn_measurement_device_type 'Rigaku R-AXIS RAPID'
_diffrn_measurement_method \w
_diffrn_radiation_type 'Mo K\a'
_diffrn_radiation_wavelength 0.71075
_diffrn_reflns_av_R_equivalents 0.1471
_diffrn_reflns_limit_h_max 10
_diffrn_reflns_limit_h_min -11
_diffrn_reflns_limit_k_max 13
_diffrn_reflns_limit_k_min -13
_diffrn_reflns_limit_l_max 19
_diffrn_reflns_limit_l_min -18
_diffrn_reflns_number 13016
_diffrn_reflns_theta_full 27.48
_diffrn_reflns_theta_max 27.48
_diffrn_standards_number 0
_exptl_absorpt_coefficient_mu 1.3602
_exptl_absorpt_correction_T_max 0.934
_exptl_absorpt_correction_T_min 0.313
_exptl_absorpt_correction_type multi-scan
_exptl_absorpt_process_details 'ABSCOR (Rigaku, 1995)'
_exptl_crystal_colour dark_brown
_exptl_crystal_density_diffrn 1.741
_exptl_crystal_density_method 'not measured'
_exptl_crystal_description platelet
_exptl_crystal_F_000 712.00
_exptl_crystal_size_max 0.100
_exptl_crystal_size_mid 0.100
_exptl_crystal_size_min 0.050
_refine_diff_density_max 3.450
_refine_diff_density_min -5.330
_refine_ls_extinction_method none
_refine_ls_goodness_of_fit_ref 1.000
_refine_ls_hydrogen_treatment constr
_refine_ls_number_parameters 327
_refine_ls_number_reflns 5964
_refine_ls_R_factor_gt 0.1079
_refine_ls_shift/su_max 0.000
_refine_ls_structure_factor_coef Fsqd
_refine_ls_weighting_details 'w = 1/[1.4070\s(Fo^2^)]/(4Fo^2^)'
_refine_ls_weighting_scheme calc
_refine_ls_wR_factor_ref 0.2342
_reflns_number_gt 2010
_reflns_number_total 5964
_reflns_threshold_expression F^2^>2.0\s(F^2^)
_cod_data_source_file om3001247_si_001.cif
_cod_data_source_block 5_PF6
_cod_database_code 4078110

loop_
_symmetry_equiv_pos_site_id
_symmetry_equiv_pos_as_xyz
1 +X,+Y,+Z
2 -X,-Y,-Z

loop_
_atom_site_label
_atom_site_type_symbol
_atom_site_fract_x
_atom_site_fract_y
_atom_site_fract_z
_atom_site_U_iso_or_equiv
_atom_site_adp_type
_atom_site_occupancy
_atom_site_symmetry_multiplicity
_atom_site_calc_flag
_atom_site_refinement_flags
Ru(1) Ru 0.02234(16) 1.11738(12) 0.77243(9) 0.0384(5) Uani 1.0 2 d .
Ru(2) Ru 0.04721(17) 0.89036(12) 0.71898(9) 0.0384(5) Uani 1.0 2 d .
S(1) S -0.1670(6) 0.9935(5) 0.7461(4) 0.0571(18) Uani 1.0 2 d .
P(1) P 0.2473(6) 1.0146(5) 0.7438(3) 0.0401(15) Uani 1.0 2 d .
P(2) P 0.5000 0.5000 0.5000 0.046(3) Uani 1.0 1 d .
P(3) P 0.5000 0.5000 1.0000 0.040(3) Uani 1.0 1 d .
F(1) F 0.4683(14) 0.3535(10) 0.5330(8) 0.083(5) Uani 1.0 2 d .
F(2) F 0.5705(14) 0.5038(12) 0.5950(8) 0.087(5) Uani 1.0 2 d .
F(3) F 0.3323(13) 0.5325(11) 0.5386(8) 0.081(5) Uani 1.0 2 d .
F(4) F 0.4675(14) 0.4693(12) 0.9033(7) 0.091(5) Uani 1.0 2 d .
F(5) F 0.4841(13) 0.6481(10) 0.9589(8) 0.080(5) Uani 1.0 2 d .
F(6) F 0.6772(13) 0.5074(10) 0.9794(8) 0.073(5) Uani 1.0 2 d .
C(1) C -0.052(3) 0.6995(18) 0.7214(12) 0.050(5) Uiso 1.0 2 d .
C(2) C 0.0913(19) 0.6863(15) 0.7618(10) 0.033(4) Uiso 1.0 2 d .
C(3) C 0.211(3) 0.7284(16) 0.6993(13) 0.045(6) Uani 1.0 2 d .
C(4) C 0.133(3) 0.7873(15) 0.6141(11) 0.038(6) Uani 1.0 2 d .
C(5) C -0.0276(18) 0.7658(15) 0.6260(11) 0.029(5) Uani 1.0 2 d .
C(6) C -0.208(3) 0.6619(18) 0.7567(13) 0.068(8) Uani 1.0 2 d .
C(7) C 0.107(2) 0.6209(16) 0.8571(10) 0.050(6) Uani 1.0 2 d .
C(8) C 0.380(3) 0.7176(18) 0.7120(14) 0.067(8) Uani 1.0 2 d .
C(9) C 0.224(3) 0.835(2) 0.5284(14) 0.074(8) Uani 1.0 2 d .
C(10) C -0.139(2) 0.7982(18) 0.5523(13) 0.064(8) Uani 1.0 2 d .
C(11) C -0.124(3) 1.2858(16) 0.7843(13) 0.048(7) Uani 1.0 2 d .
C(12) C -0.0751(19) 1.2214(15) 0.8757(11) 0.029(5) Uani 1.0 2 d .
C(13) C 0.086(3) 1.2338(15) 0.8716(10) 0.038(6) Uani 1.0 2 d .
C(14) C 0.145(3) 1.3012(15) 0.7781(11) 0.043(6) Uani 1.0 2 d .
C(15) C 0.007(3) 1.3218(15) 0.7306(12) 0.038(6) Uani 1.0 2 d .
C(16) C -0.294(3) 1.3016(19) 0.7611(14) 0.070(8) Uani 1.0 2 d .
C(17) C -0.169(3) 1.1754(17) 0.9551(12) 0.072(8) Uani 1.0 2 d .
C(18) C 0.188(3) 1.2024(18) 0.9525(12) 0.069(8) Uani 1.0 2 d .
C(19) C 0.3058(19) 1.3387(18) 0.7504(12) 0.057(7) Uani 1.0 2 d .
C(20) C 0.002(3) 1.3941(17) 0.6357(12) 0.068(8) Uani 1.0 2 d .
C(21) C 0.3822(19) 0.9677(18) 0.8343(11) 0.056(7) Uani 1.0 2 d .
C(22) C 0.3875(19) 1.0783(16) 0.6488(12) 0.051(6) Uani 1.0 2 d .
H(1) H -0.2067 0.6288 0.8199 0.0813 Uiso 1.0 2 calc R
H(2) H -0.2459 0.5992 0.7251 0.0813 Uiso 1.0 2 calc R
H(3) H -0.2732 0.7344 0.7471 0.0813 Uiso 1.0 2 calc R
H(4) H 0.2131 0.6201 0.8716 0.0597 Uiso 1.0 2 calc R
H(5) H 0.0692 0.5363 0.8650 0.0596 Uiso 1.0 2 calc R
H(6) H 0.0488 0.6668 0.8961 0.0597 Uiso 1.0 2 calc R
H(7) H 0.4328 0.7404 0.6546 0.0831 Uiso 1.0 2 calc R
H(8) H 0.4008 0.6314 0.7362 0.0831 Uiso 1.0 2 calc R
H(9) H 0.4141 0.7702 0.7526 0.0831 Uiso 1.0 2 calc R
H(10) H 0.1613 0.8623 0.4779 0.0921 Uiso 1.0 2 calc R
H(11) H 0.2920 0.7699 0.5152 0.0921 Uiso 1.0 2 calc R
H(12) H 0.2839 0.9050 0.5398 0.0921 Uiso 1.0 2 calc R
H(13) H -0.2396 0.7743 0.5776 0.0791 Uiso 1.0 2 calc R
H(14) H -0.1157 0.7544 0.5033 0.0791 Uiso 1.0 2 calc R
H(15) H -0.1367 0.8871 0.5308 0.0791 Uiso 1.0 2 calc R
H(16) H -0.3037 1.3550 0.7037 0.0866 Uiso 1.0 2 calc R
H(17) H -0.3460 1.3393 0.8070 0.0866 Uiso 1.0 2 calc R
H(18) H -0.3390 1.2212 0.7594 0.0866 Uiso 1.0 2 calc R
H(19) H -0.2752 1.1863 0.9415 0.0863 Uiso 1.0 2 calc R
H(20) H -0.1452 1.2227 1.0013 0.0863 Uiso 1.0 2 calc R
H(21) H -0.1486 1.0880 0.9759 0.0863 Uiso 1.0 2 calc R
H(22) H 0.1325 1.1671 1.0071 0.0842 Uiso 1.0 2 calc R
H(23) H 0.2389 1.2780 0.9608 0.0843 Uiso 1.0 2 calc R
H(24) H 0.2631 1.1431 0.9377 0.0842 Uiso 1.0 2 calc R
H(25) H 0.3641 1.3155 0.8034 0.0710 Uiso 1.0 2 calc R
H(26) H 0.3138 1.4276 0.7300 0.0710 Uiso 1.0 2 calc R
H(27) H 0.3451 1.2952 0.7039 0.0710 Uiso 1.0 2 calc R
H(28) H 0.1046 1.4239 0.6193 0.0810 Uiso 1.0 2 calc R
H(29) H -0.0665 1.4643 0.6328 0.0810 Uiso 1.0 2 calc R
H(30) H -0.0290 1.3409 0.5948 0.0810 Uiso 1.0 2 calc R
H(31) H 0.4522 1.0359 0.8343 0.0702 Uiso 1.0 2 calc R
H(32) H 0.4382 0.8953 0.8223 0.0702 Uiso 1.0 2 calc R
H(33) H 0.3296 0.9481 0.8921 0.0703 Uiso 1.0 2 calc R
H(34) H 0.3628 1.0480 0.5948 0.0609 Uiso 1.0 2 calc R
H(35) H 0.4895 1.0523 0.6652 0.0609 Uiso 1.0 2 calc R
H(36) H 0.3819 1.1684 0.6384 0.0609 Uiso 1.0 2 calc R

loop_
_atom_site_aniso_label
_atom_site_aniso_U_11
_atom_site_aniso_U_22
_atom_site_aniso_U_33
_atom_site_aniso_U_12
_atom_site_aniso_U_13
_atom_site_aniso_U_23
Ru(1) 0.0450(11) 0.0275(9) 0.0455(10) -0.0013(7) 0.0014(7) -0.0151(7)
Ru(2) 0.0468(12) 0.0271(9) 0.0436(9) 0.0012(7) -0.0015(7) -0.0125(7)
S(1) 0.054(4) 0.049(4) 0.069(4) 0.001(3) -0.006(3) -0.013(3)
P(1) 0.045(4) 0.038(3) 0.038(3) -0.001(3) -0.002(3) -0.008(2)
P(2) 0.059(6) 0.036(5) 0.044(4) -0.000(4) 0.005(4) -0.007(4)
P(3) 0.054(6) 0.026(4) 0.042(4) 0.003(4) -0.008(4) -0.009(3)
F(1) 0.117(11) 0.033(7) 0.096(9) -0.002(7) 0.023(8) -0.008(6)
F(2) 0.090(10) 0.098(11) 0.075(9) -0.008(8) -0.019(7) -0.020(7)
F(3) 0.055(9) 0.055(8) 0.127(11) 0.009(6) 0.012(7) 0.002(7)
F(4) 0.119(12) 0.117(12) 0.046(7) 0.024(8) -0.029(7) -0.037(7)
F(5) 0.081(9) 0.039(7) 0.120(10) -0.003(6) -0.014(7) -0.009(7)
F(6) 0.046(8) 0.058(8) 0.110(10) -0.001(6) -0.014(7) 0.002(7)
C(3) 0.043(14) 0.025(10) 0.073(14) 0.013(9) -0.006(10) -0.027(9)
C(4) 0.048(14) 0.026(10) 0.042(11) -0.002(9) -0.008(9) -0.007(8)
C(5) 0.004(9) 0.027(10) 0.062(12) -0.004(7) -0.002(8) -0.022(8)
C(6) 0.077(17) 0.034(12) 0.093(16) 0.002(11) -0.001(12) -0.005(11)
C(7) 0.059(14) 0.040(12) 0.050(11) 0.003(10) 0.009(9) -0.007(9)
C(8) 0.070(17) 0.038(13) 0.100(17) 0.020(11) -0.007(12) -0.032(11)
C(9) 0.052(15) 0.078(17) 0.100(17) 0.006(12) 0.022(12) -0.048(13)
C(10) 0.060(15) 0.054(14) 0.084(15) 0.011(11) -0.037(12) -0.024(11)
C(11) 0.047(15) 0.027(11) 0.075(14) -0.005(9) 0.021(11) -0.031(10)
C(12) 0.017(11) 0.030(10) 0.044(10) -0.014(8) 0.002(8) -0.017(8)
C(13) 0.061(15) 0.018(9) 0.037(10) -0.002(9) 0.002(9) -0.013(7)
C(14) 0.070(16) 0.020(10) 0.045(11) -0.014(9) 0.011(10) -0.023(8)
C(15) 0.047(13) 0.023(10) 0.050(11) -0.004(9) 0.000(9) -0.018(8)
C(16) 0.049(16) 0.055(15) 0.112(19) 0.014(11) 0.000(12) -0.036(13)
C(17) 0.11(2) 0.030(12) 0.072(14) 0.008(12) 0.028(13) -0.018(10)
C(18) 0.083(17) 0.058(15) 0.070(14) -0.017(12) -0.017(12) -0.021(11)
C(19) 0.027(12) 0.073(15) 0.078(14) -0.027(11) 0.016(10) -0.031(11)
C(20) 0.12(2) 0.036(12) 0.049(12) 0.018(11) 0.011(11) -0.010(9)
C(21) 0.039(13) 0.080(15) 0.057(12) -0.018(11) 0.017(9) -0.033(10)
C(22) 0.044(13) 0.031(11) 0.077(13) -0.006(9) 0.008(10) -0.011(9)

loop_
_atom_type_symbol
_atom_type_description
_atom_type_scat_dispersion_real
_atom_type_scat_dispersion_imag
_atom_type_scat_source
C C 0.0033 0.0016
;
International Tables for Crystallography
(1992, Vol. C, Tables 4.2.6.8 and 6.1.1.4)
;
H H 0.0000 0.0000
;
International Tables for Crystallography
(1992, Vol. C, Table 6.1.1.4)
;
F F 0.0171 0.0103
;
International Tables for Crystallography
(1992, Vol. C, Tables 4.2.6.8 and 6.1.1.4)
;
P P 0.1023 0.0942
;
International Tables for Crystallography
(1992, Vol. C, Tables 4.2.6.8 and 6.1.1.4)
;
S S 0.1246 0.1234
;
International Tables for Crystallography
(1992, Vol. C, Tables 4.2.6.8 and 6.1.1.4)
;
Ru Ru -1.2594 0.8363
;
International Tables for Crystallography
(1992, Vol. C, Tables 4.2.6.8 and 6.1.1.4)
;

loop_
_geom_angle_atom_site_label_1
_geom_angle_atom_site_label_2
_geom_angle_atom_site_label_3
_geom_angle
_geom_angle_publ_flag
_geom_angle_site_symmetry_1
_geom_angle_site_symmetry_3
Ru(2) Ru(1) S(1) 52.58(15) yes . .
Ru(2) Ru(1) P(1) 53.39(13) yes . .
Ru(2) Ru(1) C(11) 147.8(6) yes . .
Ru(2) Ru(1) C(12) 145.5(4) yes . .
Ru(2) Ru(1) C(13) 146.5(5) yes . .
Ru(2) Ru(1) C(14) 145.0(5) yes . .
Ru(2) Ru(1) C(15) 146.6(5) yes . .
S(1) Ru(1) P(1) 105.97(19) yes . .
S(1) Ru(1) C(11) 96.6(6) yes . .
S(1) Ru(1) C(12) 104.6(5) yes . .
S(1) Ru(1) C(13) 140.0(5) yes . .
S(1) Ru(1) C(14) 157.2(5) yes . .
S(1) Ru(1) C(15) 120.5(5) yes . .
P(1) Ru(1) C(11) 155.1(5) yes . .
P(1) Ru(1) C(12) 138.3(5) yes . .
P(1) Ru(1) C(13) 103.8(5) yes . .
P(1) Ru(1) C(14) 93.3(5) yes . .
P(1) Ru(1) C(15) 119.6(5) yes . .
C(11) Ru(1) C(12) 39.5(7) yes . .
C(11) Ru(1) C(13) 62.5(7) yes . .
C(11) Ru(1) C(14) 62.5(7) yes . .
C(11) Ru(1) C(15) 36.5(7) yes . .
C(12) Ru(1) C(13) 37.3(7) yes . .
C(12) Ru(1) C(14) 65.8(6) yes . .
C(12) Ru(1) C(15) 64.6(6) yes . .
C(13) Ru(1) C(14) 40.2(6) yes . .
C(13) Ru(1) C(15) 63.2(6) yes . .
C(14) Ru(1) C(15) 36.9(7) yes . .
Ru(1) Ru(2) S(1) 52.24(15) yes . .
Ru(1) Ru(2) P(1) 54.23(13) yes . .
Ru(1) Ru(2) C(1) 148.1(5) yes . .
Ru(1) Ru(2) C(2) 145.7(5) yes . .
Ru(1) Ru(2) C(3) 145.3(5) yes . .
Ru(1) Ru(2) C(4) 146.1(4) yes . .
Ru(1) Ru(2) C(5) 147.5(4) yes . .
S(1) Ru(2) P(1) 106.46(19) yes . .
S(1) Ru(2) C(1) 99.4(6) yes . .
S(1) Ru(2) C(2) 126.6(5) yes . .
S(1) Ru(2) C(3) 160.6(5) yes . .
S(1) Ru(2) C(4) 136.2(5) yes . .
S(1) Ru(2) C(5) 103.1(5) yes . .
P(1) Ru(2) C(1) 149.9(6) yes . .
P(1) Ru(2) C(2) 113.3(5) yes . .
P(1) Ru(2) C(3) 91.7(5) yes . .
P(1) Ru(2) C(4) 105.2(5) yes . .
P(1) Ru(2) C(5) 141.9(4) yes . .
C(1) Ru(2) C(2) 36.7(7) yes . .
C(1) Ru(2) C(3) 61.3(7) yes . .
C(1) Ru(2) C(4) 63.3(7) yes . .
C(1) Ru(2) C(5) 39.4(6) yes . .
C(2) Ru(2) C(3) 36.0(6) yes . .
C(2) Ru(2) C(4) 63.4(6) yes . .
C(2) Ru(2) C(5) 64.0(6) yes . .
C(3) Ru(2) C(4) 39.3(7) yes . .
C(3) Ru(2) C(5) 63.8(7) yes . .
C(4) Ru(2) C(5) 37.6(7) yes . .
Ru(1) S(1) Ru(2) 75.19(17) yes . .
Ru(1) P(1) Ru(2) 72.38(15) yes . .
Ru(1) P(1) C(21) 120.0(6) yes . .
Ru(1) P(1) C(22) 122.6(6) yes . .
Ru(2) P(1) C(21) 122.7(6) yes . .
Ru(2) P(1) C(22) 120.2(6) yes . .
C(21) P(1) C(22) 99.6(8) yes . .
F(1) P(2) F(1) 180.0(9) yes . 2_666
F(1) P(2) F(2) 88.1(7) yes . .
F(1) P(2) F(2) 91.9(7) yes . 2_666
F(1) P(2) F(3) 90.3(6) yes . .
F(1) P(2) F(3) 89.7(6) yes . 2_666
F(1) P(2) F(2) 91.9(7) yes 2_666 .
F(1) P(2) F(2) 88.1(7) yes 2_666 2_666
F(1) P(2) F(3) 89.7(6) yes 2_666 .
F(1) P(2) F(3) 90.3(6) yes 2_666 2_666
F(2) P(2) F(2) 180.0(9) yes . 2_666
F(2) P(2) F(3) 90.6(6) yes . .
F(2) P(2) F(3) 89.4(6) yes . 2_666
F(2) P(2) F(3) 89.4(6) yes 2_666 .
F(2) P(2) F(3) 90.6(6) yes 2_666 2_666
F(3) P(2) F(3) 180.0(9) yes . 2_666
F(4) P(3) F(4) 180.0(9) yes . 2_667
F(4) P(3) F(5) 88.7(7) yes . .
F(4) P(3) F(5) 91.3(7) yes . 2_667
F(4) P(3) F(6) 92.3(6) yes . .
F(4) P(3) F(6) 87.7(6) yes . 2_667
F(4) P(3) F(5) 91.3(7) yes 2_667 .
F(4) P(3) F(5) 88.7(7) yes 2_667 2_667
F(4) P(3) F(6) 87.7(6) yes 2_667 .
F(4) P(3) F(6) 92.3(6) yes 2_667 2_667
F(5) P(3) F(5) 180.0(9) yes . 2_667
F(5) P(3) F(6) 90.2(6) yes . .
F(5) P(3) F(6) 89.8(6) yes . 2_667
F(5) P(3) F(6) 89.8(6) yes 2_667 .
F(5) P(3) F(6) 90.2(6) yes 2_667 2_667
F(6) P(3) F(6) 180.0(8) yes . 2_667
Ru(2) C(1) C(2) 71.3(11) yes . .
Ru(2) C(1) C(5) 69.8(10) yes . .
Ru(2) C(1) C(6) 123.9(14) yes . .
C(2) C(1) C(5) 108.4(15) yes . .
C(2) C(1) C(6) 131.7(16) yes . .
C(5) C(1) C(6) 119.9(16) yes . .
Ru(2) C(2) C(1) 72.0(10) yes . .
Ru(2) C(2) C(3) 75.1(10) yes . .
Ru(2) C(2) C(7) 125.5(12) yes . .
C(1) C(2) C(3) 111.2(15) yes . .
C(1) C(2) C(7) 121.6(15) yes . .
C(3) C(2) C(7) 126.9(16) yes . .
Ru(2) C(3) C(2) 68.9(10) yes . .
Ru(2) C(3) C(4) 66.5(9) yes . .
Ru(2) C(3) C(8) 129.2(13) yes . .
C(2) C(3) C(4) 105.6(15) yes . .
C(2) C(3) C(8) 128.1(16) yes . .
C(4) C(3) C(8) 126.4(16) yes . .
Ru(2) C(4) C(3) 74.2(10) yes . .
Ru(2) C(4) C(5) 72.2(10) yes . .
Ru(2) C(4) C(9) 129.0(13) yes . .
C(3) C(4) C(5) 109.0(14) yes . .
C(3) C(4) C(9) 121.5(16) yes . .
C(5) C(4) C(9) 128.5(16) yes . .
Ru(2) C(5) C(1) 70.8(10) yes . .
Ru(2) C(5) C(4) 70.2(10) yes . .
Ru(2) C(5) C(10) 126.4(12) yes . .
C(1) C(5) C(4) 105.5(14) yes . .
C(1) C(5) C(10) 130.5(15) yes . .
C(4) C(5) C(10) 123.9(14) yes . .
Ru(1) C(11) C(12) 69.2(10) yes . .
Ru(1) C(11) C(15) 69.8(11) yes . .
Ru(1) C(11) C(16) 125.9(14) yes . .
C(12) C(11) C(15) 108.7(16) yes . .
C(12) C(11) C(16) 121.8(16) yes . .
C(15) C(11) C(16) 129.5(17) yes . .
Ru(1) C(12) C(11) 71.3(10) yes . .
Ru(1) C(12) C(13) 70.8(10) yes . .
Ru(1) C(12) C(17) 129.1(12) yes . .
C(11) C(12) C(13) 104.2(14) yes . .
C(11) C(12) C(17) 129.0(16) yes . .
C(13) C(12) C(17) 126.1(16) yes . .
Ru(1) C(13) C(12) 71.9(10) yes . .
Ru(1) C(13) C(14) 72.6(10) yes . .
Ru(1) C(13) C(18) 129.8(12) yes . .
C(12) C(13) C(14) 111.5(14) yes . .
C(12) C(13) C(18) 124.5(14) yes . .
C(14) C(13) C(18) 123.5(16) yes . .
Ru(1) C(14) C(13) 67.2(9) yes . .
Ru(1) C(14) C(15) 68.4(10) yes . .
Ru(1) C(14) C(19) 129.1(13) yes . .
C(13) C(14) C(15) 102.1(15) yes . .
C(13) C(14) C(19) 126.9(16) yes . .
C(15) C(14) C(19) 130.9(15) yes . .
Ru(1) C(15) C(11) 73.7(10) yes . .
Ru(1) C(15) C(14) 74.7(10) yes . .
Ru(1) C(15) C(20) 127.4(13) yes . .
C(11) C(15) C(14) 113.2(15) yes . .
C(11) C(15) C(20) 123.3(17) yes . .
C(14) C(15) C(20) 122.8(16) yes . .
C(1) C(6) H(1) 110.376 no . .
C(1) C(6) H(2) 109.339 no . .
C(1) C(6) H(3) 108.692 no . .
H(1) C(6) H(2) 109.483 no . .
H(1) C(6) H(3) 109.461 no . .
H(2) C(6) H(3) 109.473 no . .
C(2) C(7) H(4) 108.832 no . .
C(2) C(7) H(5) 111.083 no . .
C(2) C(7) H(6) 108.478 no . .
H(4) C(7) H(5) 109.471 no . .
H(4) C(7) H(6) 109.474 no . .
H(5) C(7) H(6) 109.478 no . .
C(3) C(8) H(7) 109.064 no . .
C(3) C(8) H(8) 107.246 no . .
C(3) C(8) H(9) 112.067 no . .
H(7) C(8) H(8) 109.471 no . .
H(7) C(8) H(9) 109.465 no . .
H(8) C(8) H(9) 109.478 no . .
C(4) C(9) H(10) 113.128 no . .
C(4) C(9) H(11) 108.624 no . .
C(4) C(9) H(12) 106.592 no . .
H(10) C(9) H(11) 109.474 no . .
H(10) C(9) H(12) 109.470 no . .
H(11) C(9) H(12) 109.472 no . .
C(5) C(10) H(13) 107.555 no . .
C(5) C(10) H(14) 111.348 no . .
C(5) C(10) H(15) 109.487 no . .
H(13) C(10) H(14) 109.471 no . .
H(13) C(10) H(15) 109.473 no . .
H(14) C(10) H(15) 109.472 no . .
C(11) C(16) H(16) 110.263 no . .
C(11) C(16) H(17) 108.084 no . .
C(11) C(16) H(18) 110.052 no . .
H(16) C(16) H(17) 109.473 no . .
H(16) C(16) H(18) 109.475 no . .
H(17) C(16) H(18) 109.471 no . .
C(12) C(17) H(19) 109.492 no . .
C(12) C(17) H(20) 108.606 no . .
C(12) C(17) H(21) 110.303 no . .
H(19) C(17) H(20) 109.470 no . .
H(19) C(17) H(21) 109.478 no . .
H(20) C(17) H(21) 109.474 no . .
C(13) C(18) H(22) 113.292 no . .
C(13) C(18) H(23) 108.303 no . .
C(13) C(18) H(24) 106.753 no . .
H(22) C(18) H(23) 109.477 no . .
H(22) C(18) H(24) 109.463 no . .
H(23) C(18) H(24) 109.469 no . .
C(14) C(19) H(25) 105.675 no . .
C(14) C(19) H(26) 111.173 no . .
C(14) C(19) H(27) 111.489 no . .
H(25) C(19) H(26) 109.475 no . .
H(25) C(19) H(27) 109.466 no . .
H(26) C(19) H(27) 109.480 no . .
C(15) C(20) H(28) 106.381 no . .
C(15) C(20) H(29) 110.980 no . .
C(15) C(20) H(30) 110.997 no . .
H(28) C(20) H(29) 109.472 no . .
H(28) C(20) H(30) 109.477 no . .
H(29) C(20) H(30) 109.475 no . .
P(1) C(21) H(31) 108.216 no . .
P(1) C(21) H(32) 108.725 no . .
P(1) C(21) H(33) 111.442 no . .
H(31) C(21) H(32) 109.475 no . .
H(31) C(21) H(33) 109.475 no . .
H(32) C(21) H(33) 109.476 no . .
P(1) C(22) H(34) 110.403 no . .
P(1) C(22) H(35) 109.396 no . .
P(1) C(22) H(36) 108.603 no . .
H(34) C(22) H(35) 109.467 no . .
H(34) C(22) H(36) 109.477 no . .
H(35) C(22) H(36) 109.477 no . .

loop_
_geom_bond_atom_site_label_1
_geom_bond_atom_site_label_2
_geom_bond_distance
_geom_bond_publ_flag
_geom_bond_site_symmetry_2
Ru(1) Ru(2) 2.688(2) yes .
Ru(1) S(1) 2.198(6) yes .
Ru(1) P(1) 2.288(5) yes .
Ru(1) C(11) 2.221(19) yes .
Ru(1) C(12) 2.191(17) yes .
Ru(1) C(13) 2.178(17) yes .
Ru(1) C(14) 2.254(18) yes .
Ru(1) C(15) 2.172(15) yes .
Ru(2) S(1) 2.208(6) yes .
Ru(2) P(1) 2.264(5) yes .
Ru(2) C(1) 2.21(2) yes .
Ru(2) C(2) 2.201(16) yes .
Ru(2) C(3) 2.279(18) yes .
Ru(2) C(4) 2.171(17) yes .
Ru(2) C(5) 2.197(17) yes .
P(1) C(21) 1.821(17) yes .
P(1) C(22) 1.866(17) yes .
P(2) F(1) 1.581(10) yes .
P(2) F(1) 1.581(10) yes 2_666
P(2) F(2) 1.571(12) yes .
P(2) F(2) 1.571(12) yes 2_666
P(2) F(3) 1.596(11) yes .
P(2) F(3) 1.596(11) yes 2_666
P(3) F(4) 1.570(11) yes .
P(3) F(4) 1.570(11) yes 2_667
P(3) F(5) 1.604(10) yes .
P(3) F(5) 1.604(10) yes 2_667
P(3) F(6) 1.548(11) yes .
P(3) F(6) 1.548(11) yes 2_667
C(1) C(2) 1.39(3) yes .
C(1) C(5) 1.48(3) yes .
C(1) C(6) 1.46(3) yes .
C(2) C(3) 1.39(3) yes .
C(2) C(7) 1.48(2) yes .
C(3) C(4) 1.50(3) yes .
C(3) C(8) 1.48(3) yes .
C(4) C(5) 1.41(3) yes .
C(4) C(9) 1.49(3) yes .
C(5) C(10) 1.48(3) yes .
C(11) C(12) 1.49(3) yes .
C(11) C(15) 1.38(3) yes .
C(11) C(16) 1.53(3) yes .
C(12) C(13) 1.40(3) yes .
C(12) C(17) 1.42(3) yes .
C(13) C(14) 1.53(3) yes .
C(13) C(18) 1.51(3) yes .
C(14) C(15) 1.40(3) yes .
C(14) C(19) 1.47(3) yes .
C(15) C(20) 1.49(3) yes .
C(6) H(1) 0.950 no .
C(6) H(2) 0.950 no .
C(6) H(3) 0.950 no .
C(7) H(4) 0.950 no .
C(7) H(5) 0.950 no .
C(7) H(6) 0.950 no .
C(8) H(7) 0.950 no .
C(8) H(8) 0.950 no .
C(8) H(9) 0.950 no .
C(9) H(10) 0.950 no .
C(9) H(11) 0.950 no .
C(9) H(12) 0.950 no .
C(10) H(13) 0.950 no .
C(10) H(14) 0.950 no .
C(10) H(15) 0.950 no .
C(16) H(16) 0.950 no .
C(16) H(17) 0.950 no .
C(16) H(18) 0.950 no .
C(17) H(19) 0.950 no .
C(17) H(20) 0.950 no .
C(17) H(21) 0.950 no .
C(18) H(22) 0.950 no .
C(18) H(23) 0.950 no .
C(18) H(24) 0.950 no .
C(19) H(25) 0.950 no .
C(19) H(26) 0.950 no .
C(19) H(27) 0.950 no .
C(20) H(28) 0.950 no .
C(20) H(29) 0.950 no .
C(20) H(30) 0.950 no .
C(21) H(31) 0.950 no .
C(21) H(32) 0.950 no .
C(21) H(33) 0.950 no .
C(22) H(34) 0.950 no .
C(22) H(35) 0.950 no .
C(22) H(36) 0.950 no .
